data_4339713
loop_
_publ_author_name
'Katayev, Evgeny A.'
'Severin, Kay'
'Scopelliti, Rosario'
'Ustynyuk, Yuri A.'

_publ_section_title
;
 Dioxygen activation by diiminodipyrromethane complexes of Ni, Pd, and Pt.
;
_journal_issue 14
_journal_name_full 'Inorganic chemistry'
_journal_page_first 5465
_journal_page_last 5467
_journal_paper_doi 10.1021/ic700632f
_journal_volume 46
_journal_year 2007
_chemical_formula_moiety '0.90 (C36 H34 N4 Ni O), 0.10 (C30 H29 N3 Ni O2), 0.10 (C H2 Cl2)'
_chemical_formula_sum 'C35.5 H33.7 Cl0.2 N3.9 Ni O1.1'
_chemical_formula_weight 598.36
_chemical_name_systematic
; 
 ? 
;
_space_group_IT_number 14
_symmetry_cell_setting monoclinic
_symmetry_space_group_name_Hall '-P 2ybc'
_symmetry_space_group_name_H-M 'P 1 21/c 1'
_atom_sites_solution_hydrogens geom
_atom_sites_solution_primary direct
_atom_sites_solution_secondary difmap
_audit_creation_method SHELXL-97
_cell_angle_alpha 90.00
_cell_angle_beta 112.35(3)
_cell_angle_gamma 90.00
_cell_formula_units_Z 4
_cell_length_a 12.069(6)
_cell_length_b 24.496(16)
_cell_length_c 10.616(3)
_cell_measurement_reflns_used 27
_cell_measurement_temperature 100(2)
_cell_measurement_theta_max 15.460
_cell_measurement_theta_min 3.533
_cell_volume 2903(3)
_computing_cell_refinement 'Dirax/lsq (Duisenberg & Schreurs, 1989-2000)'
_computing_data_collection 'Collect (Bruker AXS BV, 1997-2004)'
_computing_data_reduction 'EvalCCD (Duisenberg & Schreurs 1990-2000)'
_computing_molecular_graphics 'Bruker SHELXTL'
_computing_publication_material 'Bruker SHELXTL'
_computing_structure_refinement 'SHELXL-97 (Sheldrick, 1997)'
_computing_structure_solution 'SHELXS-97 (Sheldrick, 1990)'
_diffrn_ambient_temperature 100(2)
_diffrn_measured_fraction_theta_full 0.994
_diffrn_measured_fraction_theta_max 0.994
_diffrn_measurement_device_type 'Bruker APEX II CCD'
_diffrn_measurement_method 'phi and omega scans'
_diffrn_radiation_monochromator graphite
_diffrn_radiation_source 'fine-focus sealed tube'
_diffrn_radiation_type MoK\a
_diffrn_radiation_wavelength 0.71073
_diffrn_reflns_av_R_equivalents 0.0883
_diffrn_reflns_av_sigmaI/netI 0.0588
_diffrn_reflns_limit_h_max 14
_diffrn_reflns_limit_h_min -14
_diffrn_reflns_limit_k_max 29
_diffrn_reflns_limit_k_min -29
_diffrn_reflns_limit_l_max 12
_diffrn_reflns_limit_l_min -12
_diffrn_reflns_number 37951
_diffrn_reflns_theta_full 25.02
_diffrn_reflns_theta_max 25.02
_diffrn_reflns_theta_min 3.31
_exptl_absorpt_coefficient_mu 0.723
_exptl_absorpt_correction_T_max 1.0000
_exptl_absorpt_correction_T_min 0.7041
_exptl_absorpt_correction_type 'multi-scan, SADABS'
_exptl_crystal_colour purple
_exptl_crystal_density_diffrn 1.369
_exptl_crystal_density_method 'not measured'
_exptl_crystal_description 'very long needle'
_exptl_crystal_F_000 1257
_exptl_crystal_size_max 1.00
_exptl_crystal_size_mid 0.12
_exptl_crystal_size_min 0.11
_refine_diff_density_max 0.511
_refine_diff_density_min -0.512
_refine_diff_density_rms 0.078
_refine_ls_extinction_method none
_refine_ls_goodness_of_fit_ref 1.150
_refine_ls_hydrogen_treatment riding
_refine_ls_matrix_type full
_refine_ls_number_parameters 424
_refine_ls_number_reflns 5101
_refine_ls_number_restraints 14
_refine_ls_restrained_S_all 1.150
_refine_ls_R_factor_all 0.0950
_refine_ls_R_factor_gt 0.0536
_refine_ls_shift/su_max 0.000
_refine_ls_shift/su_mean 0.000
_refine_ls_structure_factor_coef Fsqd
_refine_ls_weighting_details 'calc w=1/[\s^2^(Fo^2^)+(0.0000P)^2^+6.3947P] where P=(Fo^2^+2Fc^2^)/3'
_refine_ls_weighting_scheme calc
_refine_ls_wR_factor_gt 0.0909
_refine_ls_wR_factor_ref 0.1061
_reflns_number_gt 3606
_reflns_number_total 5101
_reflns_threshold_expression >2sigma(I)
_cod_data_source_file ic700632f-file001.cif
_cod_data_source_block zhniox
_cod_depositor_comments
;
The following automatic conversions were performed:

'_symmetry_cell_setting' value 'Monoclinic' changed to 'monoclinic'
according to
/usr/data/users/saulius/automatic-downloads/retrospective/ACS/lib/dictionaries/cif_core.dic
dictionary named 'cif_core.dic' version 2.4.2 from 2011-04-26.

Automatic conversion script
Id: cif_fix_values 2281 2013-09-26 08:29:07Z andrius 
;
_cod_original_sg_symbol_H-M P2(1)/c
_cod_original_formula_sum 'C35.50 H33.70 Cl0.20 N3.90 Ni O1.10'
_cod_database_code 4339713

loop_
_symmetry_equiv_pos_as_xyz
'x, y, z'
'-x, y+1/2, -z+1/2'
'-x, -y, -z'
'x, -y-1/2, z-1/2'

loop_
_atom_site_label
_atom_site_type_symbol
_atom_site_fract_x
_atom_site_fract_y
_atom_site_fract_z
_atom_site_U_iso_or_equiv
_atom_site_adp_type
_atom_site_occupancy
_atom_site_symmetry_multiplicity
_atom_site_calc_flag
_atom_site_refinement_flags
_atom_site_disorder_assembly
_atom_site_disorder_group
Ni1 Ni 0.38353(4) 0.256955(18) 0.25332(5) 0.02145(14) Uani 1 1 d . . .
O1 O 0.4660(4) 0.40720(14) 0.1630(4) 0.0286(9) Uani 0.90 1 d P A 1
N1 N 0.3590(5) 0.3344(2) 0.2122(6) 0.0249(12) Uani 0.90 1 d P A 1
O2 O 0.391(4) 0.338(2) 0.250(4) 0.040(16) Uani 0.10 1 d PDU A 2
O3 O 0.430(4) 0.4062(9) 0.203(4) 0.029(9) Uani 0.10 1 d PD A 2
N2 N 0.5036(3) 0.26500(12) 0.1895(3) 0.0207(7) Uani 1 1 d . A .
N3 N 0.4171(3) 0.18320(11) 0.2691(3) 0.0202(7) Uani 1 1 d . A .
N4 N 0.2691(3) 0.23622(12) 0.3368(3) 0.0227(7) Uani 1 1 d . A .
C1 C 0.4503(4) 0.35806(16) 0.1834(4) 0.0290(10) Uani 1 1 d D . .
C2 C 0.5304(3) 0.31574(15) 0.1647(4) 0.0239(9) Uani 1 1 d . A .
C3 C 0.6232(3) 0.31616(15) 0.1119(4) 0.0248(9) Uani 1 1 d . . .
C4 C 0.6522(3) 0.26215(16) 0.1036(4) 0.0242(8) Uani 1 1 d . A .
C5 C 0.5780(3) 0.22911(14) 0.1565(4) 0.0210(8) Uani 1 1 d . . .
C6 C 0.5721(3) 0.17302(14) 0.1761(4) 0.0206(8) Uani 1 1 d . A .
C7 C 0.4910(3) 0.15035(14) 0.2314(4) 0.0199(8) Uani 1 1 d . . .
C8 C 0.4697(3) 0.09429(14) 0.2607(4) 0.0214(8) Uani 1 1 d . A .
C9 C 0.3806(3) 0.09543(14) 0.3145(4) 0.0226(8) Uani 1 1 d . . .
C10 C 0.3512(3) 0.15159(15) 0.3186(4) 0.0223(8) Uani 1 1 d . A .
C11 C 0.2698(3) 0.18320(15) 0.3581(4) 0.0229(8) Uani 1 1 d . . .
H11 H 0.2191 0.1669 0.3975 0.027 Uiso 1 1 calc R A .
C12 C 0.2553(4) 0.36649(16) 0.1858(4) 0.0227(9) Uani 0.90 1 d P A 1
C13 C 0.1443(5) 0.34157(18) 0.1205(5) 0.0245(10) Uani 0.90 1 d P A 1
H13 H 0.1414 0.3038 0.0996 0.029 Uiso 0.90 1 calc PR A 1
C14 C 0.0388(5) 0.3703(3) 0.0856(6) 0.0343(13) Uani 0.90 1 d P A 1
H14 H -0.0358 0.3522 0.0423 0.041 Uiso 0.90 1 calc PR A 1
C15 C 0.0420(5) 0.4269(2) 0.1146(6) 0.0443(14) Uani 0.90 1 d P A 1
H15 H -0.0299 0.4475 0.0888 0.053 Uiso 0.90 1 calc PR A 1
C16 C 0.1507(5) 0.4511(2) 0.1804(6) 0.0442(14) Uani 0.90 1 d P A 1
H16 H 0.1530 0.4889 0.2008 0.053 Uiso 0.90 1 calc PR A 1
C17 C 0.2578(4) 0.42257(17) 0.2187(5) 0.0312(11) Uani 0.90 1 d P A 1
H17 H 0.3319 0.4404 0.2664 0.037 Uiso 0.90 1 calc PR A 1
Cl1 Cl 0.0475(11) 0.4636(5) 0.0876(11) 0.039(3) Uani 0.10 1 d P B 2
Cl2 Cl 0.0645(12) 0.3445(5) 0.0651(13) 0.029(3) Uani 0.10 1 d P B 2
C37 C 0.109(4) 0.401(2) 0.169(4) 0.038(12) Uani 0.10 1 d PU B 2
H37A H 0.1976 0.4036 0.2036 0.046 Uiso 0.10 1 calc PR B 2
H37B H 0.0861 0.3960 0.2481 0.046 Uiso 0.10 1 calc PR B 2
C18 C 0.6747(4) 0.36673(16) 0.0744(4) 0.0320(10) Uani 1 1 d . A .
H18A H 0.6112 0.3948 0.0401 0.038 Uiso 1 1 calc R . .
H18B H 0.7026 0.3579 0.0003 0.038 Uiso 1 1 calc R . .
C19 C 0.7780(4) 0.38950(17) 0.1944(5) 0.0410(11) Uani 1 1 d . . .
H19A H 0.7526 0.3953 0.2707 0.061 Uiso 1 1 calc R A .
H19B H 0.8036 0.4243 0.1687 0.061 Uiso 1 1 calc R . .
H19C H 0.8450 0.3636 0.2216 0.061 Uiso 1 1 calc R . .
C20 C 0.7396(4) 0.24272(17) 0.0436(4) 0.0340(10) Uani 1 1 d . . .
H20A H 0.7599 0.2730 -0.0042 0.051 Uiso 1 1 calc R A .
H20B H 0.7036 0.2130 -0.0207 0.051 Uiso 1 1 calc R . .
H20C H 0.8125 0.2295 0.1166 0.051 Uiso 1 1 calc R . .
C21 C 0.6517(3) 0.13577(14) 0.1378(4) 0.0198(8) Uani 1 1 d . . .
C22 C 0.7714(3) 0.12923(15) 0.2231(4) 0.0270(9) Uani 1 1 d . A .
H22 H 0.8030 0.1492 0.3058 0.032 Uiso 1 1 calc R . .
C23 C 0.8448(4) 0.09391(16) 0.1887(4) 0.0292(9) Uani 1 1 d . . .
H23 H 0.9261 0.0897 0.2483 0.035 Uiso 1 1 calc R A .
C24 C 0.8003(4) 0.06430(16) 0.0667(4) 0.0292(9) Uani 1 1 d . A .
C25 C 0.6807(4) 0.07129(16) -0.0184(4) 0.0295(10) Uani 1 1 d . . .
H25 H 0.6490 0.0516 -0.1016 0.035 Uiso 1 1 calc R A .
C26 C 0.6069(3) 0.10661(14) 0.0168(4) 0.0238(9) Uani 1 1 d . A .
H26 H 0.5254 0.1108 -0.0424 0.029 Uiso 1 1 calc R . .
C27 C 0.8798(4) 0.02514(18) 0.0281(5) 0.0421(12) Uani 1 1 d . . .
H27A H 0.8297 -0.0002 -0.0419 0.063 Uiso 1 1 calc R A .
H27B H 0.9299 0.0045 0.1087 0.063 Uiso 1 1 calc R . .
H27C H 0.9310 0.0458 -0.0075 0.063 Uiso 1 1 calc R . .
C28 C 0.5357(4) 0.04375(15) 0.2472(4) 0.0286(9) Uani 1 1 d . . .
H28A H 0.5146 0.0132 0.2933 0.043 Uiso 1 1 calc R A .
H28B H 0.6222 0.0503 0.2891 0.043 Uiso 1 1 calc R . .
H28C H 0.5132 0.0350 0.1506 0.043 Uiso 1 1 calc R . .
C29 C 0.3277(4) 0.04658(15) 0.3587(4) 0.0302(9) Uani 1 1 d . A .
H29A H 0.3760 0.0390 0.4558 0.036 Uiso 1 1 calc R . .
H29B H 0.3342 0.0144 0.3056 0.036 Uiso 1 1 calc R . .
C30 C 0.1977(4) 0.05337(17) 0.3411(5) 0.0455(13) Uani 1 1 d . . .
H30A H 0.1920 0.0807 0.4058 0.068 Uiso 1 1 calc R A .
H30B H 0.1665 0.0184 0.3583 0.068 Uiso 1 1 calc R . .
H30C H 0.1505 0.0654 0.2479 0.068 Uiso 1 1 calc R . .
C31 C 0.1896(3) 0.26811(15) 0.3783(4) 0.0241(9) Uani 1 1 d . . .
C32 C 0.0716(3) 0.25126(16) 0.3489(4) 0.0281(9) Uani 1 1 d . A .
H32 H 0.0420 0.2190 0.2976 0.034 Uiso 1 1 calc R . .
C33 C -0.0021(4) 0.28205(18) 0.3952(4) 0.0371(11) Uani 1 1 d . . .
H33 H -0.0818 0.2704 0.3769 0.045 Uiso 1 1 calc R A .
C34 C 0.0403(4) 0.32969(19) 0.4680(4) 0.0410(12) Uani 1 1 d . A .
H34 H -0.0097 0.3502 0.5013 0.049 Uiso 1 1 calc R . .
C35 C 0.1554(4) 0.34735(18) 0.4923(4) 0.0369(11) Uani 1 1 d . . .
H35 H 0.1834 0.3805 0.5404 0.044 Uiso 1 1 calc R A .
C36 C 0.2309(4) 0.31713(16) 0.4470(4) 0.0289(9) Uani 1 1 d . A .
H36 H 0.3094 0.3298 0.4626 0.035 Uiso 1 1 calc R . .

loop_
_atom_site_aniso_label
_atom_site_aniso_U_11
_atom_site_aniso_U_22
_atom_site_aniso_U_33
_atom_site_aniso_U_23
_atom_site_aniso_U_13
_atom_site_aniso_U_12
Ni1 0.0189(2) 0.0155(2) 0.0297(3) -0.0043(2) 0.00894(19) 0.0013(2)
O1 0.030(2) 0.0176(18) 0.038(3) 0.0036(15) 0.0127(17) 0.0004(14)
N1 0.013(3) 0.017(2) 0.039(3) -0.009(2) 0.003(3) -0.001(2)
O2 0.029(19) 0.027(17) 0.051(19) -0.021(9) 0.001(11) 0.014(9)
O3 0.05(3) 0.025(18) 0.03(2) 0.013(13) 0.026(16) 0.013(15)
N2 0.0179(16) 0.0175(16) 0.0238(17) -0.0003(13) 0.0048(13) 0.0001(13)
N3 0.0206(18) 0.0172(15) 0.0227(17) 0.0007(13) 0.0080(14) -0.0008(13)
N4 0.0208(17) 0.0228(17) 0.0226(17) -0.0035(13) 0.0061(13) 0.0023(14)
C1 0.024(2) 0.021(2) 0.033(2) 0.0009(18) 0.0014(19) 0.0009(18)
C2 0.024(2) 0.0188(19) 0.020(2) -0.0021(15) -0.0020(17) -0.0026(16)
C3 0.023(2) 0.025(2) 0.023(2) 0.0025(16) 0.0046(17) -0.0016(17)
C4 0.021(2) 0.027(2) 0.0199(19) 0.0010(16) 0.0030(16) -0.0011(17)
C5 0.0164(19) 0.023(2) 0.023(2) -0.0021(15) 0.0067(16) 0.0010(15)
C6 0.020(2) 0.0183(19) 0.019(2) -0.0031(15) 0.0028(16) -0.0008(15)
C7 0.019(2) 0.0171(18) 0.025(2) -0.0014(15) 0.0097(17) 0.0042(15)
C8 0.021(2) 0.0165(18) 0.025(2) -0.0004(15) 0.0064(17) 0.0006(15)
C9 0.022(2) 0.0182(19) 0.025(2) 0.0001(16) 0.0064(17) -0.0022(16)
C10 0.022(2) 0.023(2) 0.021(2) -0.0006(16) 0.0065(17) 0.0000(16)
C11 0.022(2) 0.028(2) 0.021(2) 0.0005(16) 0.0106(17) 0.0015(17)
C12 0.030(3) 0.021(2) 0.022(2) 0.0027(17) 0.016(2) 0.0041(19)
C13 0.026(3) 0.024(2) 0.023(3) 0.0030(19) 0.009(2) 0.005(2)
C14 0.024(3) 0.044(4) 0.037(3) 0.012(3) 0.015(3) 0.010(3)
C15 0.038(4) 0.046(4) 0.059(4) 0.014(3) 0.030(3) 0.023(3)
C16 0.057(4) 0.020(3) 0.075(4) 0.003(3) 0.047(3) 0.007(3)
C17 0.040(3) 0.021(2) 0.039(3) -0.002(2) 0.022(2) 0.000(2)
Cl1 0.069(9) 0.023(6) 0.040(7) 0.023(5) 0.036(6) 0.029(6)
Cl2 0.017(7) 0.033(7) 0.036(7) -0.002(6) 0.010(6) 0.019(5)
C37 0.01(2) 0.08(4) 0.02(2) 0.01(2) -0.008(17) 0.00(2)
C18 0.034(3) 0.027(2) 0.035(2) 0.0099(18) 0.012(2) -0.0002(18)
C19 0.043(3) 0.028(2) 0.050(3) 0.002(2) 0.015(2) -0.010(2)
C20 0.036(2) 0.038(2) 0.031(2) 0.000(2) 0.0160(19) -0.006(2)
C21 0.018(2) 0.0180(18) 0.025(2) -0.0013(15) 0.0108(17) -0.0006(15)
C22 0.025(2) 0.029(2) 0.028(2) -0.0065(17) 0.0120(18) -0.0003(18)
C23 0.021(2) 0.036(2) 0.032(2) 0.0014(19) 0.0109(18) 0.0059(18)
C24 0.030(2) 0.029(2) 0.035(2) 0.0011(18) 0.019(2) 0.0094(18)
C25 0.035(2) 0.027(2) 0.027(2) -0.0075(17) 0.0125(19) 0.0002(18)
C26 0.023(2) 0.021(2) 0.026(2) -0.0031(16) 0.0069(17) 0.0011(16)
C27 0.039(3) 0.041(3) 0.048(3) -0.003(2) 0.020(2) 0.015(2)
C28 0.031(2) 0.0188(19) 0.037(2) -0.0015(17) 0.015(2) 0.0015(17)
C29 0.035(2) 0.022(2) 0.034(2) 0.0010(17) 0.013(2) -0.0028(18)
C30 0.052(3) 0.030(3) 0.072(4) -0.011(2) 0.044(3) -0.012(2)
C31 0.027(2) 0.028(2) 0.021(2) 0.0049(16) 0.0130(17) 0.0092(17)
C32 0.026(2) 0.026(2) 0.033(2) 0.0062(18) 0.0120(17) 0.0062(18)
C33 0.031(3) 0.042(3) 0.047(3) 0.018(2) 0.025(2) 0.017(2)
C34 0.045(3) 0.051(3) 0.032(3) 0.010(2) 0.021(2) 0.028(2)
C35 0.051(3) 0.037(2) 0.021(2) -0.0033(18) 0.012(2) 0.017(2)
C36 0.031(2) 0.031(2) 0.020(2) -0.0007(17) 0.0046(18) 0.0068(18)

loop_
_atom_type_symbol
_atom_type_description
_atom_type_scat_dispersion_real
_atom_type_scat_dispersion_imag
_atom_type_scat_source
C C 0.0033 0.0016 'International Tables Vol C Tables 4.2.6.8 and 6.1.1.4'
H H 0.0000 0.0000 'International Tables Vol C Tables 4.2.6.8 and 6.1.1.4'
N N 0.0061 0.0033 'International Tables Vol C Tables 4.2.6.8 and 6.1.1.4'
O O 0.0106 0.0060 'International Tables Vol C Tables 4.2.6.8 and 6.1.1.4'
Cl Cl 0.1484 0.1585 'International Tables Vol C Tables 4.2.6.8 and 6.1.1.4'
Ni Ni 0.3393 1.1124 'International Tables Vol C Tables 4.2.6.8 and 6.1.1.4'

loop_
_geom_angle_atom_site_label_1
_geom_angle_atom_site_label_2
_geom_angle_atom_site_label_3
_geom_angle
N2 Ni1 N3 87.80(13)
N2 Ni1 N1 83.46(16)
N3 Ni1 N1 170.18(17)
N2 Ni1 N4 169.79(13)
N3 Ni1 N4 82.75(13)
N1 Ni1 N4 106.24(16)
N2 Ni1 O2 80.7(9)
N3 Ni1 O2 165.8(11)
N1 Ni1 O2 13.0(13)
N4 Ni1 O2 108.0(9)
C1 N1 C12 116.3(4)
C1 N1 Ni1 113.2(4)
C12 N1 Ni1 129.5(3)
C1 O2 Ni1 116(3)
C2 N2 C5 108.1(3)
C2 N2 Ni1 117.3(3)
C5 N2 Ni1 134.6(2)
C10 N3 C7 108.8(3)
C10 N3 Ni1 117.1(2)
C7 N3 Ni1 133.9(2)
C11 N4 C31 116.5(3)
C11 N4 Ni1 111.9(2)
C31 N4 Ni1 131.7(2)
O3 C1 O1 33.4(14)
O3 C1 O2 95(3)
O1 C1 O2 129(2)
O3 C1 N1 98.0(17)
O1 C1 N1 129.1(4)
O2 C1 N1 18.9(19)
O3 C1 C2 150.4(18)
O1 C1 C2 120.0(4)
O2 C1 C2 109(2)
N1 C1 C2 110.6(4)
N2 C2 C3 111.6(3)
N2 C2 C1 113.9(4)
C3 C2 C1 134.1(4)
C4 C3 C2 105.9(3)
C4 C3 C18 129.2(4)
C2 C3 C18 124.9(3)
C3 C4 C5 107.3(3)
C3 C4 C20 124.5(3)
C5 C4 C20 128.1(3)
N2 C5 C6 120.6(3)
N2 C5 C4 107.1(3)
C6 C5 C4 132.3(3)
C5 C6 C7 121.7(3)
C5 C6 C21 119.2(3)
C7 C6 C21 119.1(3)
N3 C7 C6 121.0(3)
N3 C7 C8 107.7(3)
C6 C7 C8 131.3(3)
C9 C8 C7 107.2(3)
C9 C8 C28 124.9(3)
C7 C8 C28 127.8(3)
C8 C9 C10 105.7(3)
C8 C9 C29 126.3(3)
C10 C9 C29 127.9(4)
N3 C10 C9 110.5(3)
N3 C10 C11 112.0(3)
C9 C10 C11 137.5(4)
N4 C11 C10 116.2(3)
N4 C11 H11 121.9
C10 C11 H11 121.9
C13 C12 N1 117.8(4)
C13 C12 C17 118.3(4)
N1 C12 C17 123.9(4)
C14 C13 C12 121.8(4)
C14 C13 H13 119.1
C12 C13 H13 119.1
C13 C14 C15 119.6(5)
C13 C14 H14 120.2
C15 C14 H14 120.2
C16 C15 C14 118.5(5)
C16 C15 H15 120.7
C14 C15 H15 120.7
C15 C16 C17 122.6(5)
C15 C16 H16 118.7
C17 C16 H16 118.7
C16 C17 C12 119.1(4)
C16 C17 H17 120.5
C12 C17 H17 120.5
Cl2 C37 Cl1 114(2)
Cl2 C37 H37A 108.7
Cl1 C37 H37A 108.7
Cl2 C37 H37B 108.7
Cl1 C37 H37B 108.7
H37A C37 H37B 107.6
C3 C18 C19 111.9(3)
C3 C18 H18A 109.2
C19 C18 H18A 109.2
C3 C18 H18B 109.2
C19 C18 H18B 109.2
H18A C18 H18B 107.9
C18 C19 H19A 109.5
C18 C19 H19B 109.5
H19A C19 H19B 109.5
C18 C19 H19C 109.5
H19A C19 H19C 109.5
H19B C19 H19C 109.5
C4 C20 H20A 109.5
C4 C20 H20B 109.5
H20A C20 H20B 109.5
C4 C20 H20C 109.5
H20A C20 H20C 109.5
H20B C20 H20C 109.5
C26 C21 C22 119.0(3)
C26 C21 C6 120.2(3)
C22 C21 C6 120.7(3)
C23 C22 C21 120.7(4)
C23 C22 H22 119.6
C21 C22 H22 119.6
C22 C23 C24 120.6(4)
C22 C23 H23 119.7
C24 C23 H23 119.7
C25 C24 C23 118.3(4)
C25 C24 C27 120.5(4)
C23 C24 C27 121.2(4)
C26 C25 C24 121.0(4)
C26 C25 H25 119.5
C24 C25 H25 119.5
C21 C26 C25 120.3(4)
C21 C26 H26 119.8
C25 C26 H26 119.8
C24 C27 H27A 109.5
C24 C27 H27B 109.5
H27A C27 H27B 109.5
C24 C27 H27C 109.5
H27A C27 H27C 109.5
H27B C27 H27C 109.5
C8 C28 H28A 109.5
C8 C28 H28B 109.5
H28A C28 H28B 109.5
C8 C28 H28C 109.5
H28A C28 H28C 109.5
H28B C28 H28C 109.5
C9 C29 C30 114.5(3)
C9 C29 H29A 108.6
C30 C29 H29A 108.6
C9 C29 H29B 108.6
C30 C29 H29B 108.6
H29A C29 H29B 107.6
C29 C30 H30A 109.5
C29 C30 H30B 109.5
H30A C30 H30B 109.5
C29 C30 H30C 109.5
H30A C30 H30C 109.5
H30B C30 H30C 109.5
C36 C31 C32 120.1(3)
C36 C31 N4 118.9(3)
C32 C31 N4 121.0(3)
C33 C32 C31 119.7(4)
C33 C32 H32 120.2
C31 C32 H32 120.2
C34 C33 C32 120.3(4)
C34 C33 H33 119.9
C32 C33 H33 119.9
C35 C34 C33 119.9(4)
C35 C34 H34 120.0
C33 C34 H34 120.0
C34 C35 C36 120.8(4)
C34 C35 H35 119.6
C36 C35 H35 119.6
C35 C36 C31 119.2(4)
C35 C36 H36 120.4
C31 C36 H36 120.4

loop_
_geom_bond_atom_site_label_1
_geom_bond_atom_site_label_2
_geom_bond_distance
Ni1 N2 1.829(3)
Ni1 N3 1.845(3)
Ni1 N1 1.943(6)
Ni1 N4 1.969(3)
Ni1 O2 1.98(5)
O1 C1 1.250(5)
N1 C1 1.379(6)
N1 C12 1.413(7)
O2 C1 1.28(2)
O3 C1 1.239(18)
N2 C2 1.336(5)
N2 C5 1.393(4)
N3 C10 1.352(5)
N3 C7 1.369(4)
N4 C11 1.318(5)
N4 C31 1.431(4)
C1 C2 1.482(5)
C2 C3 1.431(5)
C3 C4 1.380(5)
C3 C18 1.505(5)
C4 C5 1.468(5)
C4 C20 1.502(5)
C5 C6 1.396(5)
C6 C7 1.430(5)
C6 C21 1.490(5)
C7 C8 1.453(5)
C8 C9 1.396(5)
C8 C28 1.508(5)
C9 C10 1.426(5)
C9 C29 1.512(5)
C10 C11 1.433(5)
C11 H11 0.9500
C12 C13 1.393(6)
C12 C17 1.415(6)
C13 C14 1.377(7)
C13 H13 0.9500
C14 C15 1.419(8)
C14 H14 0.9500
C15 C16 1.365(8)
C15 H15 0.9500
C16 C17 1.388(7)
C16 H16 0.9500
C17 H17 0.9500
Cl1 C37 1.78(5)
Cl2 C37 1.72(5)
C37 H37A 0.9900
C37 H37B 0.9900
C18 C19 1.510(6)
C18 H18A 0.9900
C18 H18B 0.9900
C19 H19A 0.9800
C19 H19B 0.9800
C19 H19C 0.9800
C20 H20A 0.9800
C20 H20B 0.9800
C20 H20C 0.9800
C21 C26 1.388(5)
C21 C22 1.392(5)
C22 C23 1.383(5)
C22 H22 0.9500
C23 C24 1.401(5)
C23 H23 0.9500
C24 C25 1.392(5)
C24 C27 1.519(5)
C25 C26 1.390(5)
C25 H25 0.9500
C26 H26 0.9500
C27 H27A 0.9800
C27 H27B 0.9800
C27 H27C 0.9800
C28 H28A 0.9800
C28 H28B 0.9800
C28 H28C 0.9800
C29 C30 1.518(6)
C29 H29A 0.9900
C29 H29B 0.9900
C30 H30A 0.9800
C30 H30B 0.9800
C30 H30C 0.9800
C31 C36 1.395(5)
C31 C32 1.399(5)
C32 C33 1.391(5)
C32 H32 0.9500
C33 C34 1.386(6)
C33 H33 0.9500
C34 C35 1.383(6)
C34 H34 0.9500
C35 C36 1.394(5)
C35 H35 0.9500
C36 H36 0.9500

loop_
_geom_torsion_atom_site_label_1
_geom_torsion_atom_site_label_2
_geom_torsion_atom_site_label_3
_geom_torsion_atom_site_label_4
_geom_torsion
N2 Ni1 N1 C1 -11.3(4)
N3 Ni1 N1 C1 -38.6(15)
N4 Ni1 N1 C1 165.5(4)
O2 Ni1 N1 C1 66(4)
N2 Ni1 N1 C12 156.9(5)
N3 Ni1 N1 C12 129.6(9)
N4 Ni1 N1 C12 -26.3(6)
O2 Ni1 N1 C12 -126(4)
N2 Ni1 O2 C1 14(3)
N3 Ni1 O2 C1 50(6)
N1 Ni1 O2 C1 -87(5)
N4 Ni1 O2 C1 -172(2)
N3 Ni1 N2 C2 -175.8(3)
N1 Ni1 N2 C2 8.7(3)
N4 Ni1 N2 C2 -153.5(6)
O2 Ni1 N2 C2 -4.2(12)
N3 Ni1 N2 C5 5.3(3)
N1 Ni1 N2 C5 -170.3(4)
N4 Ni1 N2 C5 27.5(9)
O2 Ni1 N2 C5 176.9(13)
N2 Ni1 N3 C10 179.1(3)
N1 Ni1 N3 C10 -153.8(11)
N4 Ni1 N3 C10 3.0(3)
O2 Ni1 N3 C10 143(4)
N2 Ni1 N3 C7 -6.9(3)
N1 Ni1 N3 C7 20.2(13)
N4 Ni1 N3 C7 177.0(4)
O2 Ni1 N3 C7 -43(4)
N2 Ni1 N4 C11 -24.2(8)
N3 Ni1 N4 C11 -1.7(2)
N1 Ni1 N4 C11 174.3(3)
O2 Ni1 N4 C11 -172.2(13)
N2 Ni1 N4 C31 154.9(6)
N3 Ni1 N4 C31 177.3(3)
N1 Ni1 N4 C31 -6.7(4)
O2 Ni1 N4 C31 6.8(13)
Ni1 O2 C1 O3 178(3)
Ni1 O2 C1 O1 178.0(9)
Ni1 O2 C1 N1 79(8)
Ni1 O2 C1 C2 -19(3)
C12 N1 C1 O3 29.2(19)
Ni1 N1 C1 O3 -160.9(19)
C12 N1 C1 O1 15.9(8)
Ni1 N1 C1 O1 -174.3(4)
C12 N1 C1 O2 112(8)
Ni1 N1 C1 O2 -78(8)
C12 N1 C1 C2 -158.5(4)
Ni1 N1 C1 C2 11.4(5)
C5 N2 C2 C3 0.8(4)
Ni1 N2 C2 C3 -178.4(2)
C5 N2 C2 C1 174.7(3)
Ni1 N2 C2 C1 -4.5(4)
O3 C1 C2 N2 159(4)
O1 C1 C2 N2 -179.8(4)
O2 C1 C2 N2 15(2)
N1 C1 C2 N2 -4.9(5)
O3 C1 C2 C3 -28(4)
O1 C1 C2 C3 -7.7(7)
O2 C1 C2 C3 -173(2)
N1 C1 C2 C3 167.2(5)
N2 C2 C3 C4 0.7(4)
C1 C2 C3 C4 -171.6(4)
N2 C2 C3 C18 -179.5(3)
C1 C2 C3 C18 8.2(7)
C2 C3 C4 C5 -1.8(4)
C18 C3 C4 C5 178.4(4)
C2 C3 C4 C20 175.3(3)
C18 C3 C4 C20 -4.5(6)
C2 N2 C5 C6 178.1(3)
Ni1 N2 C5 C6 -2.9(5)
C2 N2 C5 C4 -1.9(4)
Ni1 N2 C5 C4 177.1(2)
C3 C4 C5 N2 2.3(4)
C20 C4 C5 N2 -174.6(3)
C3 C4 C5 C6 -177.7(4)
C20 C4 C5 C6 5.3(6)
N2 C5 C6 C7 -0.5(5)
C4 C5 C6 C7 179.5(4)
N2 C5 C6 C21 179.1(3)
C4 C5 C6 C21 -0.8(6)
C10 N3 C7 C6 -179.5(3)
Ni1 N3 C7 C6 6.2(5)
C10 N3 C7 C8 -0.4(4)
Ni1 N3 C7 C8 -174.8(3)
C5 C6 C7 N3 -1.0(5)
C21 C6 C7 N3 179.4(3)
C5 C6 C7 C8 -179.8(4)
C21 C6 C7 C8 0.5(6)
N3 C7 C8 C9 0.8(4)
C6 C7 C8 C9 179.7(4)
N3 C7 C8 C28 -174.9(3)
C6 C7 C8 C28 4.1(6)
C7 C8 C9 C10 -0.8(4)
C28 C8 C9 C10 175.0(3)
C7 C8 C9 C29 179.2(4)
C28 C8 C9 C29 -5.0(6)
C7 N3 C10 C9 -0.1(4)
Ni1 N3 C10 C9 175.4(2)
C7 N3 C10 C11 -179.0(3)
Ni1 N3 C10 C11 -3.6(4)
C8 C9 C10 N3 0.5(4)
C29 C9 C10 N3 -179.4(4)
C8 C9 C10 C11 179.1(4)
C29 C9 C10 C11 -0.9(7)
C31 N4 C11 C10 -178.9(3)
Ni1 N4 C11 C10 0.3(4)
N3 C10 C11 N4 2.0(5)
C9 C10 C11 N4 -176.5(4)
C1 N1 C12 C13 135.6(5)
Ni1 N1 C12 C13 -32.4(7)
C1 N1 C12 C17 -42.9(7)
Ni1 N1 C12 C17 149.2(4)
N1 C12 C13 C14 -177.2(4)
C17 C12 C13 C14 1.3(6)
C12 C13 C14 C15 0.9(7)
C13 C14 C15 C16 -1.8(8)
C14 C15 C16 C17 0.6(8)
C15 C16 C17 C12 1.6(8)
C13 C12 C17 C16 -2.5(6)
N1 C12 C17 C16 175.9(4)
C4 C3 C18 C19 -91.9(5)
C2 C3 C18 C19 88.3(5)
C5 C6 C21 C26 -101.2(4)
C7 C6 C21 C26 78.4(5)
C5 C6 C21 C22 79.4(5)
C7 C6 C21 C22 -100.9(4)
C26 C21 C22 C23 -0.5(6)
C6 C21 C22 C23 178.8(4)
C21 C22 C23 C24 0.5(6)
C22 C23 C24 C25 -0.1(6)
C22 C23 C24 C27 -179.6(4)
C23 C24 C25 C26 -0.2(6)
C27 C24 C25 C26 179.3(4)
C22 C21 C26 C25 0.2(6)
C6 C21 C26 C25 -179.2(3)
C24 C25 C26 C21 0.2(6)
C8 C9 C29 C30 -148.9(4)
C10 C9 C29 C30 31.1(6)
C11 N4 C31 C36 136.2(4)
Ni1 N4 C31 C36 -42.8(5)
C11 N4 C31 C32 -44.9(5)
Ni1 N4 C31 C32 136.1(3)
C36 C31 C32 C33 -3.6(5)
N4 C31 C32 C33 177.5(3)
C31 C32 C33 C34 1.1(6)
C32 C33 C34 C35 1.4(6)
C33 C34 C35 C36 -1.5(6)
C34 C35 C36 C31 -1.0(6)
C32 C31 C36 C35 3.5(6)
N4 C31 C36 C35 -177.6(3)
